data_1543129
loop_
_publ_author_name
'Sivakumar, P.'
'Sudhahar, S.'
'Israel, S.'
'Chakkaravarthi, G.'

_publ_section_title
;
 4-Aminobenzoic acid--quinoline (1/1)
;
_journal_coeditor_code HB4033
_journal_issue 4
_journal_name_full IUCrData
_journal_page_first x160604
_journal_paper_doi 10.1107/S2414314616006040
_journal_volume 1
_journal_year 2016
_chemical_formula_iupac 'C9 H7 N, C7 H7 N O2'
_chemical_formula_moiety 'C9 H7 N, C7 H7 N O2'
_chemical_formula_sum 'C16 H14 N2 O2'
_chemical_formula_weight 266.29
_chemical_name_systematic
;
4-Aminobenzoic acid--quinoline (1/1)
;
_space_group_IT_number 14
_symmetry_cell_setting monoclinic
_symmetry_space_group_name_Hall '-P 2ybc'
_symmetry_space_group_name_H-M 'P 1 21/c 1'
_atom_sites_solution_hydrogens geom
_atom_sites_solution_primary direct
_atom_sites_solution_secondary difmap
_audit_creation_method SHELXL-97
_cell_angle_alpha 90.00
_cell_angle_beta 90.893(3)
_cell_angle_gamma 90.00
_cell_formula_units_Z 4
_cell_length_a 7.6842(7)
_cell_length_b 8.1013(6)
_cell_length_c 22.0669(16)
_cell_measurement_reflns_used 4104
_cell_measurement_temperature 295(2)
_cell_measurement_theta_max 25.6
_cell_measurement_theta_min 2.6
_cell_volume 1373.54(19)
_computing_cell_refinement
;
SAINT (Bruker, 2004)
;
_computing_data_collection
;
APEX2 (Bruker, 2004)
;
_computing_data_reduction
;
SAINT (Bruker, 2004)
;
_computing_molecular_graphics
;
PLATON (Spek, 2009)
;
_computing_publication_material
;
SHELXL97 (Sheldrick, 2008) and PLATON (Spek, 2009)
;
_computing_structure_refinement
;
SHELXL97 (Sheldrick, 2008)
;
_computing_structure_solution
;
SHELXS97 (Sheldrick, 2008)
;
_diffrn_ambient_temperature 295(2)
_diffrn_measured_fraction_theta_full 0.999
_diffrn_measured_fraction_theta_max 0.999
_diffrn_measurement_device_type 'Bruker Kappa APEXII CCD'
_diffrn_measurement_method '\w and \f scan'
_diffrn_radiation_monochromator graphite
_diffrn_radiation_source 'fine-focus sealed tube'
_diffrn_radiation_type MoK\a
_diffrn_radiation_wavelength 0.71073
_diffrn_reflns_av_R_equivalents 0.0248
_diffrn_reflns_av_sigmaI/netI 0.0262
_diffrn_reflns_limit_h_max 10
_diffrn_reflns_limit_h_min -10
_diffrn_reflns_limit_k_max 11
_diffrn_reflns_limit_k_min -10
_diffrn_reflns_limit_l_max 29
_diffrn_reflns_limit_l_min -30
_diffrn_reflns_number 16394
_diffrn_reflns_theta_full 28.91
_diffrn_reflns_theta_max 28.91
_diffrn_reflns_theta_min 2.65
_diffrn_standards_interval_time 0
_diffrn_standards_number 0
_exptl_absorpt_coefficient_mu 0.086
_exptl_absorpt_correction_T_max 0.9846
_exptl_absorpt_correction_T_min 0.9795
_exptl_absorpt_correction_type multi-scan
_exptl_absorpt_process_details
;
(SADABS; Sheldrick, 1996)
;
_exptl_crystal_colour colourless
_exptl_crystal_density_diffrn 1.288
_exptl_crystal_density_method 'not measured'
_exptl_crystal_description block
_exptl_crystal_F_000 560
_exptl_crystal_size_max 0.24
_exptl_crystal_size_mid 0.20
_exptl_crystal_size_min 0.18
_refine_diff_density_max 0.214
_refine_diff_density_min -0.195
_refine_ls_extinction_method none
_refine_ls_goodness_of_fit_ref 1.029
_refine_ls_hydrogen_treatment mixed
_refine_ls_matrix_type full
_refine_ls_number_parameters 184
_refine_ls_number_reflns 3616
_refine_ls_number_restraints 1
_refine_ls_restrained_S_all 1.030
_refine_ls_R_factor_all 0.0779
_refine_ls_R_factor_gt 0.0443
_refine_ls_shift/su_max 0.000
_refine_ls_shift/su_mean 0.000
_refine_ls_structure_factor_coef Fsqd
_refine_ls_weighting_details 'calc w=1/[\s^2^(Fo^2^)+(0.0402P)^2^+0.3668P] where P=(Fo^2^+2Fc^2^)/3'
_refine_ls_weighting_scheme calc
_refine_ls_wR_factor_gt 0.0979
_refine_ls_wR_factor_ref 0.1166
_reflns_number_gt 2427
_reflns_number_total 3616
_reflns_threshold_expression I>2\s(I)
_cod_data_source_file hb4033sup1.cif
_cod_data_source_block I
_cod_original_sg_symbol_H-M 'P 21/c'
_cod_database_code 1543129

loop_
_symmetry_equiv_pos_as_xyz
'x, y, z'
'-x, y+1/2, -z+1/2'
'-x, -y, -z'
'x, -y-1/2, z-1/2'

loop_
_atom_site_type_symbol
_atom_site_label
_atom_site_fract_x
_atom_site_fract_y
_atom_site_fract_z
_atom_site_U_iso_or_equiv
_atom_site_adp_type
_atom_site_calc_flag
_atom_site_refinement_flags
_atom_site_occupancy
_atom_site_symmetry_multiplicity
C C1 0.24265(18) 0.44594(17) 0.31360(6) 0.0376(3) Uani d . 1 1
C C2 0.09036(18) 0.41448(19) 0.28042(6) 0.0426(3) Uani d . 1 1
H H2 -0.0152 0.4538 0.2946 0.051 Uiso calc R 1 1
C C3 0.09303(18) 0.32657(19) 0.22717(6) 0.0442(3) Uani d . 1 1
H H3 -0.0102 0.3083 0.2057 0.053 Uiso calc R 1 1
C C4 0.24935(19) 0.26426(18) 0.20497(6) 0.0402(3) Uani d . 1 1
C C5 0.40228(18) 0.29667(18) 0.23807(6) 0.0429(3) Uani d . 1 1
H H5 0.5080 0.2571 0.2241 0.052 Uiso calc R 1 1
C C6 0.39846(18) 0.38607(17) 0.29087(6) 0.0408(3) Uani d . 1 1
H H6 0.5020 0.4071 0.3119 0.049 Uiso calc R 1 1
C C7 0.23461(18) 0.53452(18) 0.37202(6) 0.0404(3) Uani d . 1 1
C C8 0.7831(2) 0.3218(2) 0.46278(8) 0.0548(4) Uani d . 1 1
H H8 0.8725 0.3851 0.4796 0.066 Uiso calc R 1 1
C C9 0.8106(2) 0.2457(2) 0.40693(8) 0.0594(4) Uani d . 1 1
H H9 0.9157 0.2591 0.3872 0.071 Uiso calc R 1 1
C C10 0.6829(2) 0.1524(2) 0.38192(7) 0.0563(4) Uani d . 1 1
H H10 0.7000 0.0999 0.3450 0.068 Uiso calc R 1 1
C C11 0.5234(2) 0.13473(18) 0.41201(6) 0.0445(3) Uani d . 1 1
C C12 0.3816(3) 0.0413(2) 0.38928(8) 0.0615(5) Uani d . 1 1
H H12 0.3913 -0.0137 0.3525 0.074 Uiso calc R 1 1
C C13 0.2319(3) 0.0311(2) 0.42048(9) 0.0675(5) Uani d . 1 1
H H13 0.1398 -0.0316 0.4052 0.081 Uiso calc R 1 1
C C14 0.2149(2) 0.1137(2) 0.47528(8) 0.0610(5) Uani d . 1 1
H H14 0.1108 0.1065 0.4961 0.073 Uiso calc R 1 1
C C15 0.3476(2) 0.2045(2) 0.49891(7) 0.0508(4) Uani d . 1 1
H H15 0.3343 0.2586 0.5357 0.061 Uiso calc R 1 1
C C16 0.50510(19) 0.21711(17) 0.46791(6) 0.0397(3) Uani d . 1 1
N N1 0.25232(17) 0.17624(18) 0.15233(6) 0.0558(4) Uani d . 1 1
H H1A 0.1573 0.1584 0.1323 0.067 Uiso calc R 1 1
H H1B 0.3493 0.1386 0.1391 0.067 Uiso calc R 1 1
N N2 0.63746(16) 0.30866(15) 0.49269(5) 0.0464(3) Uani d . 1 1
O O1 0.09822(14) 0.57684(16) 0.39513(5) 0.0575(3) Uani d . 1 1
O O2 0.38721(13) 0.56351(14) 0.39791(5) 0.0494(3) Uani d D 1 1
H H2A 0.373(2) 0.601(2) 0.4336(5) 0.074 Uiso d D 1 1

loop_
_atom_site_aniso_label
_atom_site_aniso_U_11
_atom_site_aniso_U_22
_atom_site_aniso_U_33
_atom_site_aniso_U_12
_atom_site_aniso_U_13
_atom_site_aniso_U_23
C1 0.0362(7) 0.0386(7) 0.0381(7) -0.0014(6) -0.0026(6) 0.0029(6)
C2 0.0330(7) 0.0511(9) 0.0437(7) 0.0013(6) 0.0006(6) -0.0017(6)
C3 0.0341(7) 0.0558(9) 0.0424(7) -0.0015(6) -0.0047(6) -0.0025(7)
C4 0.0412(8) 0.0427(8) 0.0367(7) -0.0022(6) 0.0017(6) 0.0037(6)
C5 0.0345(7) 0.0460(8) 0.0484(8) 0.0029(6) 0.0038(6) 0.0019(6)
C6 0.0339(7) 0.0420(8) 0.0462(8) -0.0017(6) -0.0056(6) 0.0036(6)
C7 0.0367(8) 0.0440(8) 0.0405(7) -0.0037(6) -0.0042(6) 0.0032(6)
C8 0.0449(9) 0.0584(10) 0.0608(10) -0.0089(8) -0.0043(7) 0.0052(8)
C9 0.0484(10) 0.0710(11) 0.0592(10) 0.0040(9) 0.0111(8) 0.0126(9)
C10 0.0646(11) 0.0587(10) 0.0458(8) 0.0125(9) 0.0051(8) 0.0006(7)
C11 0.0510(9) 0.0401(8) 0.0421(7) 0.0041(7) -0.0054(6) 0.0027(6)
C12 0.0739(13) 0.0531(10) 0.0569(10) -0.0033(9) -0.0150(9) -0.0105(8)
C13 0.0606(12) 0.0613(11) 0.0799(12) -0.0163(9) -0.0195(10) -0.0010(10)
C14 0.0435(9) 0.0697(11) 0.0698(11) -0.0090(8) -0.0025(8) 0.0098(9)
C15 0.0462(9) 0.0590(10) 0.0472(8) -0.0025(8) 0.0000(7) -0.0002(7)
C16 0.0406(8) 0.0388(7) 0.0394(7) 0.0010(6) -0.0060(6) 0.0045(6)
N1 0.0437(7) 0.0776(10) 0.0461(7) 0.0009(7) 0.0035(6) -0.0152(7)
N2 0.0425(7) 0.0499(7) 0.0465(7) -0.0051(6) -0.0051(5) -0.0010(6)
O1 0.0384(6) 0.0846(9) 0.0494(6) 0.0027(6) -0.0029(5) -0.0158(6)
O2 0.0383(6) 0.0654(7) 0.0444(6) -0.0057(5) -0.0045(5) -0.0092(5)

loop_
_atom_type_symbol
_atom_type_description
_atom_type_scat_dispersion_real
_atom_type_scat_dispersion_imag
_atom_type_scat_source
C C 0.0033 0.0016 'International Tables Vol C Tables 4.2.6.8 and 6.1.1.4'
H H 0.0000 0.0000 'International Tables Vol C Tables 4.2.6.8 and 6.1.1.4'
N N 0.0061 0.0033 'International Tables Vol C Tables 4.2.6.8 and 6.1.1.4'
O O 0.0106 0.0060 'International Tables Vol C Tables 4.2.6.8 and 6.1.1.4'

loop_
_geom_angle_atom_site_label_1
_geom_angle_atom_site_label_2
_geom_angle_atom_site_label_3
_geom_angle
C6 C1 C2 117.81(13)
C6 C1 C7 122.09(13)
C2 C1 C7 120.05(13)
C3 C2 C1 121.34(13)
C3 C2 H2 119.3
C1 C2 H2 119.3
C2 C3 C4 120.72(13)
C2 C3 H3 119.6
C4 C3 H3 119.6
N1 C4 C3 120.86(13)
N1 C4 C5 121.19(13)
C3 C4 C5 117.94(13)
C6 C5 C4 120.89(13)
C6 C5 H5 119.6
C4 C5 H5 119.6
C5 C6 C1 121.29(13)
C5 C6 H6 119.4
C1 C6 H6 119.4
O1 C7 O2 122.18(13)
O1 C7 C1 123.24(13)
O2 C7 C1 114.58(12)
N2 C8 C9 123.36(16)
N2 C8 H8 118.3
C9 C8 H8 118.3
C10 C9 C8 119.26(16)
C10 C9 H9 120.4
C8 C9 H9 120.4
C9 C10 C11 119.72(15)
C9 C10 H10 120.1
C11 C10 H10 120.1
C10 C11 C16 117.59(14)
C10 C11 C12 123.95(15)
C16 C11 C12 118.47(15)
C13 C12 C11 120.66(16)
C13 C12 H12 119.7
C11 C12 H12 119.7
C12 C13 C14 120.35(16)
C12 C13 H13 119.8
C14 C13 H13 119.8
C15 C14 C13 121.07(17)
C15 C14 H14 119.5
C13 C14 H14 119.5
C14 C15 C16 120.09(15)
C14 C15 H15 120.0
C16 C15 H15 120.0
N2 C16 C15 119.13(13)
N2 C16 C11 121.51(14)
C15 C16 C11 119.36(14)
C4 N1 H1A 120.0
C4 N1 H1B 120.0
H1A N1 H1B 120.0
C8 N2 C16 118.56(13)
C7 O2 H2A 109.7(13)

loop_
_geom_bond_atom_site_label_1
_geom_bond_atom_site_label_2
_geom_bond_distance
C1 C6 1.3924(19)
C1 C2 1.3941(19)
C1 C7 1.4777(19)
C2 C3 1.3745(19)
C2 H2 0.9300
C3 C4 1.3986(19)
C3 H3 0.9300
C4 N1 1.3635(18)
C4 C5 1.3987(19)
C5 C6 1.373(2)
C5 H5 0.9300
C6 H6 0.9300
C7 O1 1.2217(17)
C7 O2 1.3174(17)
C8 N2 1.3122(19)
C8 C9 1.397(2)
C8 H8 0.9300
C9 C10 1.350(2)
C9 H9 0.9300
C10 C11 1.410(2)
C10 H10 0.9300
C11 C16 1.412(2)
C11 C12 1.413(2)
C12 C13 1.352(3)
C12 H12 0.9300
C13 C14 1.390(3)
C13 H13 0.9300
C14 C15 1.355(2)
C14 H14 0.9300
C15 C16 1.403(2)
C15 H15 0.9300
C16 N2 1.3660(18)
N1 H1A 0.8600
N1 H1B 0.8600
O2 H2A 0.852(9)

loop_
_geom_hbond_atom_site_label_D
_geom_hbond_atom_site_label_H
_geom_hbond_atom_site_label_A
_geom_hbond_site_symmetry_A
_geom_hbond_distance_DH
_geom_hbond_distance_HA
_geom_hbond_distance_DA
_geom_hbond_angle_DHA
_geom_hbond_publ_flag
N1 H1A O1 2_545 0.86 2.15 2.9855(17) 164 y
N1 H1B O2 2_645 0.86 2.28 3.1355(17) 175 y
O2 H2A N2 3_666 0.852(9) 1.787(10) 2.6364(16) 174.2(19) y

loop_
_geom_torsion_atom_site_label_1
_geom_torsion_atom_site_label_2
_geom_torsion_atom_site_label_3
_geom_torsion_atom_site_label_4
_geom_torsion
C6 C1 C2 C3 0.3(2)
C7 C1 C2 C3 -177.33(13)
C1 C2 C3 C4 0.7(2)
C2 C3 C4 N1 179.65(14)
C2 C3 C4 C5 -1.1(2)
N1 C4 C5 C6 179.67(14)
C3 C4 C5 C6 0.4(2)
C4 C5 C6 C1 0.7(2)
C2 C1 C6 C5 -1.0(2)
C7 C1 C6 C5 176.59(13)
C6 C1 C7 O1 -174.12(14)
C2 C1 C7 O1 3.5(2)
C6 C1 C7 O2 5.29(19)
C2 C1 C7 O2 -177.13(13)
N2 C8 C9 C10 -0.5(3)
C8 C9 C10 C11 0.8(3)
C9 C10 C11 C16 0.0(2)
C9 C10 C11 C12 179.34(16)
C10 C11 C12 C13 -179.45(16)
C16 C11 C12 C13 -0.1(2)
C11 C12 C13 C14 0.5(3)
C12 C13 C14 C15 -0.6(3)
C13 C14 C15 C16 0.3(3)
C14 C15 C16 N2 -179.68(15)
C14 C15 C16 C11 0.2(2)
C10 C11 C16 N2 -1.0(2)
C12 C11 C16 N2 179.57(14)
C10 C11 C16 C15 179.15(14)
C12 C11 C16 C15 -0.3(2)
C9 C8 N2 C16 -0.6(2)
C15 C16 N2 C8 -178.85(14)
C11 C16 N2 C8 1.3(2)

_cod_database_fobs_code 1543129
